data_1504913
loop_
_publ_author_name
'Ikeda, Chusaku'
'Sakamoto, Naoya'
'Nabeshima, Tatsuya'

_publ_section_title
;
 Synthesis and guest recognition ability of
 2,3-dimethoxy-1,4-phenylene-containing porphyrinoids.
;
_journal_issue 20
_journal_name_full 'Organic letters'
_journal_page_first 4601
_journal_page_last 4604
_journal_paper_doi 10.1021/ol801888d
_journal_volume 10
_journal_year 2008
_chemical_formula_sum 'C94 H76 Cl4 N8 O8'
_chemical_formula_weight 1587.43
_chemical_name_systematic
; 
 ? 
;
_space_group_IT_number 60
_symmetry_space_group_name_Hall '-P 2n 2ab'
_symmetry_space_group_name_H-M 'P b c n'
_atom_sites_solution_hydrogens geom
_atom_sites_solution_primary direct
_atom_sites_solution_secondary difmap
_audit_creation_method SHELXL-97
_cell_angle_alpha 90.00
_cell_angle_beta 90.00
_cell_angle_gamma 90.00
_cell_formula_units_Z 4
_cell_length_a 22.06(3)
_cell_length_b 12.69(2)
_cell_length_c 29.55(4)
_cell_measurement_temperature 120(2)
_cell_volume 8272(2)
_computing_structure_refinement 'SHELXL-97 (Sheldrick, 1997)'
_computing_structure_solution 'SHELXS-97 (Sheldrick, 1990)'
_diffrn_ambient_temperature 120(2)
_diffrn_measured_fraction_theta_full 0.997
_diffrn_measured_fraction_theta_max 0.997
_diffrn_measurement_device_type 'MAC Science DIP-2030'
_diffrn_measurement_method IP
_diffrn_radiation_monochromator graphite
_diffrn_radiation_source 'fine-focus sealed tube'
_diffrn_radiation_type MoK\a
_diffrn_radiation_wavelength 0.71075
_diffrn_reflns_av_R_equivalents 0.1178
_diffrn_reflns_av_sigmaI/netI 0.0956
_diffrn_reflns_limit_h_max 26
_diffrn_reflns_limit_h_min -26
_diffrn_reflns_limit_k_max 15
_diffrn_reflns_limit_k_min -14
_diffrn_reflns_limit_l_max 35
_diffrn_reflns_limit_l_min -34
_diffrn_reflns_number 57643
_diffrn_reflns_theta_full 25.00
_diffrn_reflns_theta_max 25.00
_diffrn_reflns_theta_min 3.09
_exptl_absorpt_coefficient_mu 0.206
_exptl_absorpt_correction_T_max 0.9698
_exptl_absorpt_correction_T_min 0.9222
_exptl_absorpt_correction_type multi-scan
_exptl_absorpt_process_details scalepack
_exptl_crystal_density_diffrn 1.274
_exptl_crystal_density_method 'not measured'
_exptl_crystal_F_000 3312
_exptl_crystal_size_max 0.40
_exptl_crystal_size_mid 0.20
_exptl_crystal_size_min 0.15
_refine_diff_density_max 0.787
_refine_diff_density_min -0.466
_refine_diff_density_rms 0.065
_refine_ls_extinction_method none
_refine_ls_goodness_of_fit_ref 0.995
_refine_ls_hydrogen_treatment mixed
_refine_ls_matrix_type full
_refine_ls_number_parameters 524
_refine_ls_number_reflns 7268
_refine_ls_number_restraints 6
_refine_ls_restrained_S_all 1.018
_refine_ls_R_factor_all 0.1618
_refine_ls_R_factor_gt 0.0807
_refine_ls_shift/su_max 0.114
_refine_ls_shift/su_mean 0.008
_refine_ls_structure_factor_coef Fsqd
_refine_ls_weighting_details 'calc w=1/[\s^2^(Fo^2^)+(0.0600P)^2^+10.0000P] where P=(Fo^2^+2Fc^2^)/3'
_refine_ls_weighting_scheme calc
_refine_ls_wR_factor_gt 0.1869
_refine_ls_wR_factor_ref 0.2099
_reflns_number_gt 2981
_reflns_number_total 7268
_reflns_threshold_expression >2sigma(I)
_cod_data_source_file ol801888d_si_002.cif
_cod_data_source_block b
_cod_original_cell_volume 8275(21)
_cod_original_sg_symbol_H-M Pbcn
_cod_database_code 1504913

loop_
_symmetry_equiv_pos_as_xyz
'x, y, z'
'-x+1/2, -y+1/2, z+1/2'
'x+1/2, -y+1/2, -z'
'-x, y, -z+1/2'
'-x, -y, -z'
'x-1/2, y-1/2, -z-1/2'
'-x-1/2, y-1/2, z'
'x, -y, z-1/2'

loop_
_atom_site_label
_atom_site_type_symbol
_atom_site_fract_x
_atom_site_fract_y
_atom_site_fract_z
_atom_site_U_iso_or_equiv
_atom_site_adp_type
_atom_site_occupancy
_atom_site_symmetry_multiplicity
_atom_site_calc_flag
_atom_site_refinement_flags
_atom_site_disorder_assembly
_atom_site_disorder_group
C1 C 0.3561(2) 0.6731(4) 0.21724(15) 0.0517(13) Uani 1 1 d . . .
C2 C 0.3495(3) 0.7752(4) 0.23617(16) 0.0622(15) Uani 1 1 d . . .
H1 H 0.3485 0.7923 0.2675 0.075 Uiso 1 1 calc R . .
C3 C 0.3450(2) 0.8439(4) 0.20101(17) 0.0667(15) Uani 1 1 d . . .
H2 H 0.3393 0.9180 0.2030 0.080 Uiso 1 1 calc R . .
C4 C 0.3505(2) 0.7829(4) 0.16023(16) 0.0515(13) Uani 1 1 d . . .
C5 C 0.3496(2) 0.8152(4) 0.11521(16) 0.0513(13) Uani 1 1 d . . .
C6 C 0.3637(2) 0.7461(4) 0.07932(15) 0.0504(13) Uani 1 1 d . . .
C7 C 0.3543(2) 0.7535(4) 0.03276(15) 0.0568(14) Uani 1 1 d . . .
H3 H 0.3372 0.8120 0.0172 0.068 Uiso 1 1 calc R . .
C8 C 0.3745(2) 0.6603(4) 0.01302(16) 0.0574(14) Uani 1 1 d . . .
H4 H 0.3730 0.6436 -0.0183 0.069 Uiso 1 1 calc R . .
C9 C 0.3973(2) 0.5953(4) 0.04740(16) 0.0526(13) Uani 1 1 d . . .
C10 C 0.4290(2) 0.4965(4) 0.04768(15) 0.0540(13) Uani 1 1 d . . .
C11 C 0.4185(2) 0.4166(4) 0.01675(16) 0.0551(14) Uani 1 1 d . . .
C12 C 0.4509(2) 0.3226(4) 0.01811(15) 0.0531(13) Uani 1 1 d . . .
C13 C 0.4950(2) 0.3040(4) 0.05111(15) 0.0523(13) Uani 1 1 d . . .
C14 C 0.5044(2) 0.3849(4) 0.08313(16) 0.0610(14) Uani 1 1 d . . .
H5 H 0.5332 0.3748 0.1066 0.073 Uiso 1 1 calc R . .
C15 C 0.4729(2) 0.4774(4) 0.08110(16) 0.0624(15) Uani 1 1 d . . .
H6 H 0.4810 0.5305 0.1029 0.075 Uiso 1 1 calc R . .
C16 C 0.5320(2) 0.2091(4) 0.05509(16) 0.0522(13) Uani 1 1 d . . .
C17 C 0.5295(2) 0.1127(4) 0.02922(16) 0.0570(14) Uani 1 1 d . . .
H7 H 0.5030 0.0974 0.0048 0.068 Uiso 1 1 calc R . .
C18 C 0.5725(2) 0.0488(4) 0.04660(15) 0.0541(13) Uani 1 1 d . . .
H8 H 0.5822 -0.0204 0.0367 0.065 Uiso 1 1 calc R . .
C19 C 0.6008(2) 0.1057(4) 0.08303(15) 0.0510(13) Uani 1 1 d . . .
C20 C 0.6439(2) 0.0685(4) 0.11311(15) 0.0508(13) Uani 1 1 d . . .
C21 C 0.6637(2) 0.1268(4) 0.15232(16) 0.0538(13) Uani 1 1 d . . .
C22 C 0.7039(2) 0.0977(4) 0.18745(15) 0.0560(13) Uani 1 1 d . . .
H9 H 0.7251 0.0330 0.1902 0.067 Uiso 1 1 calc R . .
C23 C 0.7062(2) 0.1823(4) 0.21721(16) 0.0574(14) Uani 1 1 d . . .
H10 H 0.7290 0.1845 0.2445 0.069 Uiso 1 1 calc R . .
C24 C 0.6702(2) 0.2627(4) 0.20091(15) 0.0554(14) Uani 1 1 d . . .
C25 C 0.6600(2) 0.3682(4) 0.21968(16) 0.0549(13) Uani 1 1 d . . .
C26 C 0.6355(2) 0.4525(4) 0.19612(15) 0.0559(14) Uani 1 1 d . . .
C27 C 0.6289(2) 0.5510(4) 0.21577(15) 0.0555(14) Uani 1 1 d . . .
C28 C 0.6469(2) 0.5697(4) 0.26040(15) 0.0540(13) Uani 1 1 d . . .
C29 C 0.6706(3) 0.4845(4) 0.28422(17) 0.0675(16) Uani 1 1 d . . .
H11 H 0.6823 0.4941 0.3149 0.081 Uiso 1 1 calc R . .
C30 C 0.6777(3) 0.3870(4) 0.26468(16) 0.0686(16) Uani 1 1 d . . .
H12 H 0.6948 0.3313 0.2819 0.082 Uiso 1 1 calc R . .
N1 N 0.35792(19) 0.6774(3) 0.17239(12) 0.0568(11) Uani 1 1 d . . .
N2 N 0.39034(19) 0.6498(3) 0.08681(14) 0.0547(12) Uani 1 1 d . . .
H13 H 0.393(2) 0.621(4) 0.1145(17) 0.085(19) Uiso 1 1 d . . .
O1 O 0.37434(18) 0.4291(3) -0.01603(11) 0.0653(10) Uani 1 1 d . . .
C31 C 0.3156(3) 0.3995(5) 0.0005(2) 0.0864(19) Uani 1 1 d . . .
H14 H 0.3159 0.3249 0.0090 0.130 Uiso 1 1 calc R . .
H15 H 0.2853 0.4112 -0.0232 0.130 Uiso 1 1 calc R . .
H16 H 0.3055 0.4423 0.0271 0.130 Uiso 1 1 calc R . .
O2 O 0.43537(16) 0.2419(3) -0.01149(10) 0.0586(9) Uani 1 1 d . . .
C32 C 0.4532(3) 0.2586(4) -0.05764(15) 0.0715(17) Uani 1 1 d . . .
H17 H 0.4385 0.3275 -0.0678 0.107 Uiso 1 1 calc R . .
H18 H 0.4358 0.2032 -0.0767 0.107 Uiso 1 1 calc R . .
H19 H 0.4975 0.2566 -0.0599 0.107 Uiso 1 1 calc R . .
N3 N 0.57471(19) 0.2043(3) 0.08684(12) 0.0524(11) Uani 1 1 d . . .
N4 N 0.64347(19) 0.2268(3) 0.16162(13) 0.0519(11) Uani 1 1 d . . .
H20 H 0.619(3) 0.282(5) 0.1403(19) 0.11(2) Uiso 1 1 d . . .
O3 O 0.61509(15) 0.4370(2) 0.15222(10) 0.0564(9) Uani 1 1 d . . .
C33 C 0.6533(3) 0.4808(4) 0.11827(15) 0.0695(16) Uani 1 1 d . . .
H21 H 0.6565 0.5572 0.1227 0.104 Uiso 1 1 calc R . .
H22 H 0.6361 0.4664 0.0883 0.104 Uiso 1 1 calc R . .
H23 H 0.6937 0.4491 0.1204 0.104 Uiso 1 1 calc R . .
O4 O 0.60597(19) 0.6328(3) 0.19027(10) 0.0650(10) Uani 1 1 d . . .
C34 C 0.5412(3) 0.6343(6) 0.1886(2) 0.103(2) Uani 1 1 d . . .
H24 H 0.5262 0.5627 0.1832 0.154 Uiso 1 1 calc R . .
H25 H 0.5279 0.6805 0.1640 0.154 Uiso 1 1 calc R . .
H26 H 0.5253 0.6605 0.2174 0.154 Uiso 1 1 calc R . .
C35 C 0.3320(3) 0.9240(4) 0.10299(16) 0.0593(14) Uani 1 1 d . . .
C36 C 0.2807(3) 0.9686(5) 0.12048(19) 0.090(2) Uani 1 1 d . . .
H27 H 0.2557 0.9287 0.1403 0.108 Uiso 1 1 calc R . .
C37 C 0.2644(4) 1.0718(5) 0.1096(2) 0.115(3) Uani 1 1 d . . .
H28 H 0.2290 1.1022 0.1224 0.139 Uiso 1 1 calc R . .
C38 C 0.2993(4) 1.1288(5) 0.0808(2) 0.114(3) Uani 1 1 d . . .
H29 H 0.2886 1.1993 0.0735 0.137 Uiso 1 1 calc R . .
C39 C 0.3501(3) 1.0843(5) 0.06216(19) 0.086(2) Uani 1 1 d . . .
H30 H 0.3741 1.1235 0.0415 0.104 Uiso 1 1 calc R . .
C40 C 0.3664(3) 0.9827(4) 0.07335(16) 0.0657(16) Uani 1 1 d . . .
H31 H 0.4019 0.9528 0.0605 0.079 Uiso 1 1 calc R . .
C41 C 0.6721(2) -0.0357(4) 0.10473(16) 0.0525(13) Uani 1 1 d . . .
C42 C 0.6985(2) -0.0560(4) 0.06269(16) 0.0587(14) Uani 1 1 d . . .
H32 H 0.6970 -0.0044 0.0394 0.070 Uiso 1 1 calc R . .
C43 C 0.7271(3) -0.1522(4) 0.05510(18) 0.0667(16) Uani 1 1 d . . .
H33 H 0.7457 -0.1657 0.0267 0.080 Uiso 1 1 calc R . .
C44 C 0.7285(3) -0.2270(4) 0.08804(19) 0.0694(16) Uani 1 1 d . . .
H34 H 0.7489 -0.2917 0.0828 0.083 Uiso 1 1 calc R . .
C45 C 0.7007(3) -0.2094(4) 0.12833(18) 0.0683(16) Uani 1 1 d . . .
H35 H 0.7005 -0.2630 0.1508 0.082 Uiso 1 1 calc R . .
C46 C 0.6727(2) -0.1139(4) 0.13691(17) 0.0572(14) Uani 1 1 d . . .
H36 H 0.6537 -0.1022 0.1653 0.069 Uiso 1 1 calc R . .
C47 C 0.0394(11) 0.7355(16) 0.2066(8) 0.152(10) Uiso 0.359(5) 1 d PD A 1
H37 H 0.0076 0.6908 0.1929 0.182 Uiso 0.359(5) 1 calc PR A 1
H38 H 0.0595 0.6953 0.2311 0.182 Uiso 0.359(5) 1 calc PR A 1
Cl1 Cl 0.094(2) 0.777(4) 0.1641(16) 1.06(5) Uiso 0.359(5) 1 d PD A 1
Cl2 Cl 0.0087(7) 0.8510(10) 0.2274(4) 0.299(8) Uiso 0.359(5) 1 d PD . 1
C48 C 0.0230(8) 0.5576(13) 0.1843(6) 0.198(8) Uiso 0.641(5) 1 d PD A 2
H39 H -0.0114 0.6060 0.1789 0.238 Uiso 0.641(5) 1 calc PR A 2
H40 H 0.0250 0.5500 0.2176 0.238 Uiso 0.641(5) 1 calc PR A 2
Cl3 Cl 0.0755(8) 0.6263(13) 0.1751(6) 0.587(11) Uiso 0.641(5) 1 d PD A 2
Cl4 Cl -0.0039(4) 0.4512(7) 0.1700(3) 0.308(4) Uiso 0.641(5) 1 d PD A 2

loop_
_atom_site_aniso_label
_atom_site_aniso_U_11
_atom_site_aniso_U_22
_atom_site_aniso_U_33
_atom_site_aniso_U_23
_atom_site_aniso_U_13
_atom_site_aniso_U_12
C1 0.059(3) 0.048(3) 0.048(3) 0.004(2) 0.003(2) 0.000(3)
C2 0.092(4) 0.048(3) 0.046(3) 0.001(2) 0.006(3) 0.000(3)
C3 0.086(4) 0.050(4) 0.064(3) 0.000(3) 0.014(3) 0.001(3)
C4 0.061(4) 0.039(3) 0.055(3) 0.007(2) 0.007(3) 0.006(3)
C5 0.052(3) 0.044(3) 0.058(3) 0.011(2) 0.009(2) 0.003(3)
C6 0.059(3) 0.040(3) 0.052(3) 0.007(2) 0.003(3) 0.003(3)
C7 0.065(4) 0.051(4) 0.054(3) 0.013(3) -0.002(3) 0.000(3)
C8 0.072(4) 0.052(4) 0.049(3) 0.006(3) -0.003(3) -0.003(3)
C9 0.062(4) 0.044(3) 0.052(3) -0.001(2) 0.001(3) 0.001(3)
C10 0.067(4) 0.047(3) 0.048(3) 0.003(2) 0.001(3) 0.001(3)
C11 0.067(4) 0.050(4) 0.049(3) 0.004(2) -0.009(3) 0.001(3)
C12 0.065(4) 0.048(3) 0.047(3) -0.004(2) 0.001(3) -0.009(3)
C13 0.063(4) 0.046(3) 0.049(3) 0.001(2) -0.003(3) 0.002(3)
C14 0.073(4) 0.051(3) 0.059(3) -0.007(3) -0.014(3) 0.011(3)
C15 0.081(4) 0.055(4) 0.051(3) -0.007(3) -0.015(3) 0.006(3)
C16 0.063(4) 0.047(3) 0.047(3) -0.003(2) 0.002(3) -0.001(3)
C17 0.074(4) 0.047(3) 0.050(3) -0.006(2) -0.007(3) 0.001(3)
C18 0.069(4) 0.045(3) 0.048(3) -0.006(2) 0.000(3) -0.004(3)
C19 0.066(4) 0.037(3) 0.049(3) -0.003(2) -0.001(3) 0.002(3)
C20 0.066(4) 0.035(3) 0.051(3) -0.004(2) 0.005(3) -0.004(3)
C21 0.070(4) 0.037(3) 0.055(3) -0.003(2) 0.005(3) 0.003(3)
C22 0.064(4) 0.046(3) 0.058(3) -0.001(2) -0.004(3) 0.003(3)
C23 0.074(4) 0.045(3) 0.053(3) -0.005(2) -0.010(3) 0.004(3)
C24 0.071(4) 0.049(3) 0.046(3) -0.008(2) -0.004(3) -0.003(3)
C25 0.069(4) 0.046(3) 0.050(3) -0.011(2) -0.002(3) -0.005(3)
C26 0.075(4) 0.048(3) 0.045(3) -0.005(2) 0.001(3) 0.002(3)
C27 0.075(4) 0.045(3) 0.046(3) -0.002(2) -0.001(3) 0.002(3)
C28 0.077(4) 0.043(3) 0.042(3) -0.005(2) 0.000(3) 0.003(3)
C29 0.102(5) 0.051(4) 0.049(3) -0.010(3) -0.012(3) 0.009(3)
C30 0.098(5) 0.054(4) 0.054(3) -0.006(3) -0.015(3) 0.009(3)
N1 0.073(3) 0.048(3) 0.049(2) 0.0086(19) 0.001(2) -0.001(2)
N2 0.068(3) 0.049(3) 0.048(3) 0.004(2) 0.002(2) 0.002(2)
O1 0.082(3) 0.056(2) 0.059(2) 0.0031(17) -0.016(2) 0.001(2)
C31 0.078(5) 0.079(5) 0.102(5) 0.006(4) -0.021(4) -0.014(4)
O2 0.078(3) 0.052(2) 0.0460(19) -0.0014(16) -0.0063(18) -0.0066(19)
C32 0.106(5) 0.062(4) 0.046(3) 0.002(3) -0.004(3) -0.008(3)
N3 0.062(3) 0.046(3) 0.050(2) -0.0049(19) -0.008(2) 0.002(2)
N4 0.066(3) 0.040(3) 0.049(2) -0.0068(19) -0.002(2) 0.002(2)
O3 0.075(2) 0.050(2) 0.0438(19) -0.0055(15) -0.0038(17) -0.0032(19)
C33 0.093(5) 0.069(4) 0.046(3) 0.004(3) 0.007(3) -0.003(3)
O4 0.092(3) 0.049(2) 0.053(2) -0.0009(17) -0.0066(19) 0.010(2)
C34 0.093(6) 0.133(7) 0.083(5) 0.008(4) -0.013(4) 0.032(5)
C35 0.073(4) 0.048(3) 0.057(3) 0.011(3) 0.015(3) 0.019(3)
C36 0.105(5) 0.080(5) 0.084(4) 0.032(4) 0.032(4) 0.032(4)
C37 0.137(7) 0.088(5) 0.122(6) 0.053(4) 0.058(5) 0.061(5)
C38 0.151(7) 0.078(5) 0.113(5) 0.048(4) 0.068(5) 0.058(5)
C39 0.123(6) 0.055(4) 0.081(4) 0.024(3) 0.039(4) 0.017(4)
C40 0.085(4) 0.052(4) 0.060(3) 0.010(3) 0.019(3) 0.008(3)
C41 0.061(4) 0.040(3) 0.057(3) -0.004(2) -0.005(3) -0.007(3)
C42 0.071(4) 0.053(4) 0.052(3) -0.009(2) -0.001(3) -0.008(3)
C43 0.080(4) 0.058(4) 0.062(3) -0.018(3) -0.004(3) 0.007(3)
C44 0.087(5) 0.050(4) 0.072(4) -0.018(3) -0.019(3) 0.013(3)
C45 0.092(5) 0.045(4) 0.067(4) 0.000(3) -0.016(3) 0.007(3)
C46 0.072(4) 0.042(3) 0.057(3) -0.001(3) -0.003(3) 0.000(3)

loop_
_atom_type_symbol
_atom_type_description
_atom_type_scat_dispersion_real
_atom_type_scat_dispersion_imag
_atom_type_scat_source
C C 0.0033 0.0016 'International Tables Vol C Tables 4.2.6.8 and 6.1.1.4'
H H 0.0000 0.0000 'International Tables Vol C Tables 4.2.6.8 and 6.1.1.4'
N N 0.0061 0.0033 'International Tables Vol C Tables 4.2.6.8 and 6.1.1.4'
O O 0.0106 0.0060 'International Tables Vol C Tables 4.2.6.8 and 6.1.1.4'
Cl Cl 0.1484 0.1585 'International Tables Vol C Tables 4.2.6.8 and 6.1.1.4'

loop_
_geom_angle_atom_site_label_1
_geom_angle_atom_site_label_2
_geom_angle_atom_site_label_3
_geom_angle
_geom_angle_site_symmetry_1
_geom_angle_site_symmetry_3
N1 C1 C2 111.0(4) . .
N1 C1 C28 119.1(4) . 4_655
C2 C1 C28 129.3(4) . 4_655
C3 C2 C1 107.0(4) . .
C3 C2 H1 126.5 . .
C1 C2 H1 126.5 . .
C2 C3 C4 106.8(5) . .
C2 C3 H2 126.6 . .
C4 C3 H2 126.6 . .
C5 C4 N1 122.0(4) . .
C5 C4 C3 129.9(5) . .
N1 C4 C3 108.1(4) . .
C4 C5 C6 122.2(4) . .
C4 C5 C35 120.7(4) . .
C6 C5 C35 117.1(4) . .
N2 C6 C7 106.4(4) . .
N2 C6 C5 121.7(4) . .
C7 C6 C5 131.8(5) . .
C8 C7 C6 108.0(4) . .
C8 C7 H3 126.0 . .
C6 C7 H3 126.0 . .
C7 C8 C9 108.1(4) . .
C7 C8 H4 125.9 . .
C9 C8 H4 125.9 . .
N2 C9 C8 106.3(4) . .
N2 C9 C10 119.5(4) . .
C8 C9 C10 133.9(5) . .
C11 C10 C15 116.9(5) . .
C11 C10 C9 123.7(5) . .
C15 C10 C9 119.4(5) . .
O1 C11 C10 119.8(5) . .
O1 C11 C12 118.7(4) . .
C10 C11 C12 121.5(5) . .
O2 C12 C11 119.2(4) . .
O2 C12 C13 119.0(5) . .
C11 C12 C13 121.6(5) . .
C12 C13 C14 116.5(5) . .
C12 C13 C16 125.8(5) . .
C14 C13 C16 117.7(4) . .
C15 C14 C13 121.5(5) . .
C15 C14 H5 119.3 . .
C13 C14 H5 119.3 . .
C14 C15 C10 122.0(5) . .
C14 C15 H6 119.0 . .
C10 C15 H6 119.0 . .
N3 C16 C17 111.1(5) . .
N3 C16 C13 119.4(4) . .
C17 C16 C13 129.5(5) . .
C18 C17 C16 106.4(5) . .
C18 C17 H7 126.8 . .
C16 C17 H7 126.8 . .
C17 C18 C19 106.7(4) . .
C17 C18 H8 126.6 . .
C19 C18 H8 126.6 . .
N3 C19 C20 122.8(4) . .
N3 C19 C18 109.5(4) . .
C20 C19 C18 127.4(5) . .
C19 C20 C21 123.3(4) . .
C19 C20 C41 119.0(4) . .
C21 C20 C41 117.7(4) . .
N4 C21 C22 107.3(4) . .
N4 C21 C20 122.4(5) . .
C22 C21 C20 130.3(5) . .
C23 C22 C21 106.7(5) . .
C23 C22 H9 126.7 . .
C21 C22 H9 126.7 . .
C24 C23 C22 109.2(5) . .
C24 C23 H10 125.4 . .
C22 C23 H10 125.4 . .
N4 C24 C23 107.2(4) . .
N4 C24 C25 123.7(5) . .
C23 C24 C25 129.1(5) . .
C26 C25 C30 116.9(5) . .
C26 C25 C24 125.1(4) . .
C30 C25 C24 118.0(5) . .
C27 C26 C25 121.8(4) . .
C27 C26 O3 119.0(4) . .
C25 C26 O3 119.1(4) . .
O4 C27 C26 119.3(4) . .
O4 C27 C28 119.5(4) . .
C26 C27 C28 121.2(5) . .
C29 C28 C27 116.9(4) . .
C29 C28 C1 118.9(4) . 4_655
C27 C28 C1 124.2(5) . 4_655
C30 C29 C28 121.9(5) . .
C30 C29 H11 119.0 . .
C28 C29 H11 119.0 . .
C29 C30 C25 121.2(5) . .
C29 C30 H12 119.4 . .
C25 C30 H12 119.4 . .
C1 N1 C4 107.0(4) . .
C9 N2 C6 111.2(4) . .
C9 N2 H13 125(4) . .
C6 N2 H13 122(4) . .
C11 O1 C31 111.5(4) . .
O1 C31 H14 109.5 . .
O1 C31 H15 109.5 . .
H14 C31 H15 109.5 . .
O1 C31 H16 109.5 . .
H14 C31 H16 109.5 . .
H15 C31 H16 109.5 . .
C12 O2 C32 114.9(4) . .
O2 C32 H17 109.5 . .
O2 C32 H18 109.5 . .
H17 C32 H18 109.5 . .
O2 C32 H19 109.5 . .
H17 C32 H19 109.5 . .
H18 C32 H19 109.5 . .
C16 N3 C19 106.2(4) . .
C24 N4 C21 109.6(4) . .
C24 N4 H20 119(3) . .
C21 N4 H20 130(3) . .
C26 O3 C33 114.2(4) . .
O3 C33 H21 109.5 . .
O3 C33 H22 109.5 . .
H21 C33 H22 109.5 . .
O3 C33 H23 109.5 . .
H21 C33 H23 109.5 . .
H22 C33 H23 109.5 . .
C27 O4 C34 113.2(5) . .
O4 C34 H24 109.5 . .
O4 C34 H25 109.5 . .
H24 C34 H25 109.5 . .
O4 C34 H26 109.5 . .
H24 C34 H26 109.5 . .
H25 C34 H26 109.5 . .
C36 C35 C40 118.2(5) . .
C36 C35 C5 120.8(5) . .
C40 C35 C5 121.0(5) . .
C35 C36 C37 120.9(6) . .
C35 C36 H27 119.5 . .
C37 C36 H27 119.5 . .
C38 C37 C36 119.9(6) . .
C38 C37 H28 120.0 . .
C36 C37 H28 120.0 . .
C37 C38 C39 119.7(6) . .
C37 C38 H29 120.2 . .
C39 C38 H29 120.2 . .
C38 C39 C40 120.3(6) . .
C38 C39 H30 119.9 . .
C40 C39 H30 119.9 . .
C39 C40 C35 120.9(5) . .
C39 C40 H31 119.6 . .
C35 C40 H31 119.6 . .
C46 C41 C42 118.6(5) . .
C46 C41 C20 122.2(5) . .
C42 C41 C20 119.2(4) . .
C43 C42 C41 119.6(5) . .
C43 C42 H32 120.2 . .
C41 C42 H32 120.2 . .
C44 C43 C42 120.5(5) . .
C44 C43 H33 119.8 . .
C42 C43 H33 119.8 . .
C43 C44 C45 120.2(5) . .
C43 C44 H34 119.9 . .
C45 C44 H34 119.9 . .
C44 C45 C46 120.4(5) . .
C44 C45 H35 119.8 . .
C46 C45 H35 119.8 . .
C41 C46 C45 120.6(5) . .
C41 C46 H36 119.7 . .
C45 C46 H36 119.7 . .
Cl2 C47 Cl1 105.1(14) . .
Cl2 C47 H37 110.8 . .
Cl1 C47 H37 110.7 . .
Cl2 C47 H38 110.7 . .
Cl1 C47 H38 110.7 . .
H37 C47 H38 108.8 . .
Cl2 Cl2 C47 116.7(10) 4 .
Cl3 C48 Cl4 140.7(15) . .
Cl3 C48 H39 101.9 . .
Cl4 C48 H39 101.9 . .
Cl3 C48 H40 101.8 . .
Cl4 C48 H40 101.9 . .
H39 C48 H40 104.7 . .

loop_
_geom_bond_atom_site_label_1
_geom_bond_atom_site_label_2
_geom_bond_distance
_geom_bond_site_symmetry_2
C1 N1 1.327(6) .
C1 C2 1.419(7) .
C1 C28 1.471(7) 4_655
C2 C3 1.360(6) .
C2 H1 0.9500 .
C3 C4 1.437(6) .
C3 H2 0.9500 .
C4 C5 1.392(6) .
C4 N1 1.397(6) .
C5 C6 1.411(6) .
C5 C35 1.480(7) .
C6 N2 1.374(6) .
C6 C7 1.394(6) .
C7 C8 1.392(7) .
C7 H3 0.9500 .
C8 C9 1.402(6) .
C8 H4 0.9500 .
C9 N2 1.363(6) .
C9 C10 1.435(7) .
C10 C11 1.385(7) .
C10 C15 1.405(7) .
C11 O1 1.383(6) .
C11 C12 1.391(7) .
C12 O2 1.390(5) .
C12 C13 1.398(7) .
C13 C14 1.412(6) .
C13 C16 1.459(7) .
C14 C15 1.365(7) .
C14 H5 0.9500 .
C15 H6 0.9500 .
C16 N3 1.331(6) .
C16 C17 1.443(7) .
C17 C18 1.349(6) .
C17 H7 0.9500 .
C18 C19 1.439(6) .
C18 H8 0.9500 .
C19 N3 1.382(6) .
C19 C20 1.385(6) .
C20 C21 1.442(6) .
C20 C41 1.482(7) .
C21 N4 1.374(6) .
C21 C22 1.413(7) .
C22 C23 1.389(6) .
C22 H9 0.9500 .
C23 C24 1.380(7) .
C23 H10 0.9500 .
C24 N4 1.379(6) .
C24 C25 1.467(7) .
C25 C26 1.386(7) .
C25 C30 1.406(6) .
C26 C27 1.386(7) .
C26 O3 1.388(5) .
C27 O4 1.379(6) .
C27 C28 1.398(6) .
C28 C29 1.391(7) .
C28 C1 1.471(7) 4_655
C29 C30 1.375(7) .
C29 H11 0.9500 .
C30 H12 0.9500 .
N2 H13 0.90(5) .
O1 C31 1.435(7) .
C31 H14 0.9800 .
C31 H15 0.9800 .
C31 H16 0.9800 .
O2 C32 1.435(5) .
C32 H17 0.9800 .
C32 H18 0.9800 .
C32 H19 0.9800 .
N4 H20 1.09(6) .
O3 C33 1.424(6) .
C33 H21 0.9800 .
C33 H22 0.9800 .
C33 H23 0.9800 .
O4 C34 1.429(7) .
C34 H24 0.9800 .
C34 H25 0.9800 .
C34 H26 0.9800 .
C35 C36 1.367(7) .
C35 C40 1.379(7) .
C36 C37 1.396(8) .
C36 H27 0.9500 .
C37 C38 1.358(8) .
C37 H28 0.9500 .
C38 C39 1.370(8) .
C38 H29 0.9500 .
C39 C40 1.378(7) .
C39 H30 0.9500 .
C40 H31 0.9500 .
C41 C46 1.374(6) .
C41 C42 1.396(6) .
C42 C43 1.392(7) .
C42 H32 0.9500 .
C43 C44 1.360(7) .
C43 H33 0.9500 .
C44 C45 1.357(7) .
C44 H34 0.9500 .
C45 C46 1.385(7) .
C45 H35 0.9500 .
C46 H36 0.9500 .
C47 Cl2 1.727(17) .
C47 Cl1 1.82(2) .
C47 H37 0.9900 .
C47 H38 0.9900 .
Cl2 Cl2 1.39(2) 4
C48 Cl3 1.475(14) .
C48 Cl4 1.535(13) .
C48 H39 0.9900 .
C48 H40 0.9900 .

loop_
_geom_torsion_atom_site_label_1
_geom_torsion_atom_site_label_2
_geom_torsion_atom_site_label_3
_geom_torsion_atom_site_label_4
_geom_torsion
_geom_torsion_site_symmetry_1
_geom_torsion_site_symmetry_4
N1 C1 C2 C3 2.2(6) . .
C28 C1 C2 C3 -169.1(5) 4_655 .
C1 C2 C3 C4 -1.5(6) . .
C2 C3 C4 C5 -179.2(5) . .
C2 C3 C4 N1 0.4(6) . .
N1 C4 C5 C6 -8.1(8) . .
C3 C4 C5 C6 171.4(5) . .
N1 C4 C5 C35 170.1(5) . .
C3 C4 C5 C35 -10.3(9) . .
C4 C5 C6 N2 -13.0(8) . .
C35 C5 C6 N2 168.7(5) . .
C4 C5 C6 C7 165.2(5) . .
C35 C5 C6 C7 -13.1(8) . .
N2 C6 C7 C8 1.2(6) . .
C5 C6 C7 C8 -177.2(5) . .
C6 C7 C8 C9 -1.0(6) . .
C7 C8 C9 N2 0.3(6) . .
C7 C8 C9 C10 -172.9(5) . .
N2 C9 C10 C11 152.6(5) . .
C8 C9 C10 C11 -34.8(9) . .
N2 C9 C10 C15 -26.8(7) . .
C8 C9 C10 C15 145.7(6) . .
C15 C10 C11 O1 177.8(4) . .
C9 C10 C11 O1 -1.6(8) . .
C15 C10 C11 C12 -1.4(8) . .
C9 C10 C11 C12 179.2(5) . .
O1 C11 C12 O2 -4.1(7) . .
C10 C11 C12 O2 175.1(4) . .
O1 C11 C12 C13 -178.3(5) . .
C10 C11 C12 C13 0.8(8) . .
O2 C12 C13 C14 -173.6(4) . .
C11 C12 C13 C14 0.7(7) . .
O2 C12 C13 C16 6.7(8) . .
C11 C12 C13 C16 -179.1(5) . .
C12 C13 C14 C15 -1.6(8) . .
C16 C13 C14 C15 178.2(5) . .
C13 C14 C15 C10 1.1(8) . .
C11 C10 C15 C14 0.4(8) . .
C9 C10 C15 C14 179.9(5) . .
C12 C13 C16 N3 176.4(5) . .
C14 C13 C16 N3 -3.3(7) . .
C12 C13 C16 C17 -4.5(9) . .
C14 C13 C16 C17 175.7(5) . .
N3 C16 C17 C18 0.2(6) . .
C13 C16 C17 C18 -179.0(5) . .
C16 C17 C18 C19 0.3(5) . .
C17 C18 C19 N3 -0.6(6) . .
C17 C18 C19 C20 174.3(5) . .
N3 C19 C20 C21 2.9(8) . .
C18 C19 C20 C21 -171.3(5) . .
N3 C19 C20 C41 -176.3(4) . .
C18 C19 C20 C41 9.5(8) . .
C19 C20 C21 N4 -3.5(8) . .
C41 C20 C21 N4 175.7(4) . .
C19 C20 C21 C22 175.5(5) . .
C41 C20 C21 C22 -5.3(8) . .
N4 C21 C22 C23 0.3(6) . .
C20 C21 C22 C23 -178.9(5) . .
C21 C22 C23 C24 -1.5(6) . .
C22 C23 C24 N4 2.1(6) . .
C22 C23 C24 C25 -177.7(5) . .
N4 C24 C25 C26 -16.6(8) . .
C23 C24 C25 C26 163.2(5) . .
N4 C24 C25 C30 165.1(5) . .
C23 C24 C25 C30 -15.1(8) . .
C30 C25 C26 C27 0.2(8) . .
C24 C25 C26 C27 -178.1(5) . .
C30 C25 C26 O3 -177.4(5) . .
C24 C25 C26 O3 4.3(8) . .
C25 C26 C27 O4 178.0(5) . .
O3 C26 C27 O4 -4.4(8) . .
C25 C26 C27 C28 0.3(8) . .
O3 C26 C27 C28 177.9(5) . .
O4 C27 C28 C29 -179.0(5) . .
C26 C27 C28 C29 -1.3(8) . .
O4 C27 C28 C1 -0.6(8) . 4_655
C26 C27 C28 C1 177.0(5) . 4_655
C27 C28 C29 C30 1.8(9) . .
C1 C28 C29 C30 -176.6(5) 4_655 .
C28 C29 C30 C25 -1.3(9) . .
C26 C25 C30 C29 0.3(8) . .
C24 C25 C30 C29 178.7(5) . .
C2 C1 N1 C4 -1.9(6) . .
C28 C1 N1 C4 170.3(5) 4_655 .
C5 C4 N1 C1 -179.4(5) . .
C3 C4 N1 C1 1.0(6) . .
C8 C9 N2 C6 0.4(6) . .
C10 C9 N2 C6 174.8(4) . .
C7 C6 N2 C9 -1.0(6) . .
C5 C6 N2 C9 177.6(4) . .
C10 C11 O1 C31 -85.4(6) . .
C12 C11 O1 C31 93.8(6) . .
C11 C12 O2 C32 74.0(6) . .
C13 C12 O2 C32 -111.7(5) . .
C17 C16 N3 C19 -0.5(5) . .
C13 C16 N3 C19 178.7(4) . .
C20 C19 N3 C16 -174.5(5) . .
C18 C19 N3 C16 0.7(5) . .
C23 C24 N4 C21 -2.0(6) . .
C25 C24 N4 C21 177.9(5) . .
C22 C21 N4 C24 1.0(6) . .
C20 C21 N4 C24 -179.7(4) . .
C27 C26 O3 C33 76.0(6) . .
C25 C26 O3 C33 -106.4(5) . .
C26 C27 O4 C34 83.6(6) . .
C28 C27 O4 C34 -98.7(6) . .
C4 C5 C35 C36 -48.5(8) . .
C6 C5 C35 C36 129.9(6) . .
C4 C5 C35 C40 132.3(5) . .
C6 C5 C35 C40 -49.4(7) . .
C40 C35 C36 C37 -1.8(10) . .
C5 C35 C36 C37 178.9(6) . .
C35 C36 C37 C38 1.0(12) . .
C36 C37 C38 C39 0.6(13) . .
C37 C38 C39 C40 -1.3(12) . .
C38 C39 C40 C35 0.6(10) . .
C36 C35 C40 C39 1.0(9) . .
C5 C35 C40 C39 -179.7(5) . .
C19 C20 C41 C46 -126.3(5) . .
C21 C20 C41 C46 54.5(7) . .
C19 C20 C41 C42 53.0(7) . .
C21 C20 C41 C42 -126.2(5) . .
C46 C41 C42 C43 -3.0(8) . .
C20 C41 C42 C43 177.7(5) . .
C41 C42 C43 C44 1.1(8) . .
C42 C43 C44 C45 1.6(9) . .
C43 C44 C45 C46 -2.4(9) . .
C42 C41 C46 C45 2.2(8) . .
C20 C41 C46 C45 -178.5(5) . .
C44 C45 C46 C41 0.4(8) . .
Cl1 C47 Cl2 Cl2 -148(3) . 4
